data_8101634
loop_
_publ_author_name
'Klatyk, Jens'
'Kniep, R\"udiger'

_publ_section_title
;
Crystal structure of alkaline earth dilithium bis(nitridolithiate/ferrates
(I)), Ca{Li~2~[(Li~1-x~Fe~x~)N]~2~}, x = 0.30 and Sr{Li~2~[(Li~1-x~Fe~x~N)]
~2~}, x = 0.46
;
_journal_issue 4
_journal_name_full 'Zeitschrift f\"ur Kristallographie - New Crystal Structures'
_journal_page_first 449
_journal_page_last 450
_journal_volume 214
_journal_year 1999
_chemical_formula_sum 'Fe0.93 Li3.08 N2 Sr'
_chemical_formula_weight 188.64
_space_group_IT_number 141
_symmetry_cell_setting tetragonal
_symmetry_space_group_name_Hall '-I 4bd 2'
_symmetry_space_group_name_H-M 'I 41/a m d :2'
_cell_angle_alpha 90.000(12)
_cell_angle_beta 90.000(10)
_cell_angle_gamma 90.000(12)
_cell_formula_units_Z 4
_cell_length_a 3.7909(2)
_cell_length_b 3.7909(4)
_cell_length_c 27.719(3)
_cell_measurement_temperature 293(2)
_cell_volume 398.35(7)
_diffrn_ambient_temperature 293(2)
_exptl_crystal_density_diffrn 3.145
_cod_depositor_comments
;
The following automatic conversions were performed:
'_symmetry_cell_setting' value 'Tetragonal' changed to 'tetragonal'
according to '/home/saulius/struct/CIF-dictionaries/cif_core.dic'
dictionary named 'cif_core.dic' version 2.4.1 from 2010-06-29.

Automatic conversion script
Id: cif_fix_enum 1527 2010-12-29 10:47:43Z saulius 
;
_cod_original_sg_symbol_H-M 'I 41/a m d'
_cod_database_code 8101634

loop_
_symmetry_equiv_pos_as_xyz
'x, y, z'
'x, -y+1/2, z'
'y+1/4, x+1/4, z+3/4'
'y+1/4, -x+1/4, z+3/4'
'-x, y, z'
'-x, -y+1/2, z'
'-y+3/4, x+1/4, z+3/4'
'-y+3/4, -x+1/4, z+3/4'
'x+1/2, y+1/2, z+1/2'
'x+1/2, -y+1, z+1/2'
'y+3/4, x+3/4, z+5/4'
'y+3/4, -x+3/4, z+5/4'
'-x+1/2, y+1/2, z+1/2'
'-x+1/2, -y+1, z+1/2'
'-y+5/4, x+3/4, z+5/4'
'-y+5/4, -x+3/4, z+5/4'
'-x, -y, -z'
'-x, y-1/2, -z'
'-y-1/4, -x-1/4, -z-3/4'
'-y-1/4, x-1/4, -z-3/4'
'x, -y, -z'
'x, y-1/2, -z'
'y-3/4, -x-1/4, -z-3/4'
'y-3/4, x-1/4, -z-3/4'
'-x+1/2, -y+1/2, -z+1/2'
'-x+1/2, y, -z+1/2'
'-y+1/4, -x+1/4, -z-1/4'
'-y+1/4, x+1/4, -z-1/4'
'x+1/2, -y+1/2, -z+1/2'
'x+1/2, y, -z+1/2'
'y-1/4, -x+1/4, -z-1/4'
'y-1/4, x+1/4, -z-1/4'

loop_
_atom_site_label
_atom_site_type_symbol
_atom_site_fract_x
_atom_site_fract_y
_atom_site_fract_z
_atom_site_U_iso_or_equiv
_atom_site_adp_type
_atom_site_occupancy
_atom_site_symmetry_multiplicity
_atom_site_calc_flag
_atom_site_refinement_flags
_atom_site_disorder_assembly
_atom_site_disorder_group
Sr1 Sr 0.0000 0.7500 0.1250 0.0139(2) Uani 1 8 d S . .
Fe1 Fe 0.0000 0.2500 0.30507(4) 0.0140(4) Uani 0.462(3) 4 d SP . .
Li1 Li 0.0000 0.2500 0.30507(4) 0.0140(4) Uani 0.54 4 d SP . .
Li2 Li 0.0000 0.2500 0.7721(2) 0.0218(14) Uani 1 4 d S . .
N1 N 0.0000 0.2500 0.05657(10) 0.0133(6) Uani 1 4 d S . .

loop_
_atom_site_aniso_label
_atom_site_aniso_U_11
_atom_site_aniso_U_22
_atom_site_aniso_U_33
_atom_site_aniso_U_23
_atom_site_aniso_U_13
_atom_site_aniso_U_12
Sr1 0.0140(3) 0.0140(3) 0.0136(3) 0.000 0.000 0.000
Fe1 0.0161(6) 0.0090(6) 0.0170(6) 0.000 0.000 0.000
Li1 0.0161(6) 0.0090(6) 0.0170(6) 0.000 0.000 0.000
Li2 0.014(3) 0.033(4) 0.018(3) 0.000 0.000 0.000
N1 0.0108(14) 0.0133(15) 0.0159(12) 0.000 0.000 0.000

loop_
_geom_bond_atom_site_label_1
_geom_bond_atom_site_label_2
_geom_bond_distance
_geom_bond_site_symmetry_2
_geom_bond_publ_flag
Sr1 N1 2.681(2) . ?
Sr1 N1 2.681(2) 1_565 ?
Sr1 N1 2.681(2) 19_666 ?
Sr1 N1 2.681(2) 19_566 ?
Sr1 Li2 2.853(7) 11_453 ?
Sr1 Li2 2.853(7) 17_566 ?
Sr1 Fe1 3.3080(6) 3_454 ?
Sr1 Fe1 3.3080(6) 25_565 ?
Sr1 Fe1 3.3080(6) 25_455 ?
Sr1 Fe1 3.3080(6) 25_465 ?
Sr1 Fe1 3.3080(6) 25 ?
Sr1 Fe1 3.3080(6) 3_554 ?
Fe1 N1 1.8959(2) 11_454 ?
Fe1 N1 1.8959(2) 11_444 ?
Fe1 Li2 2.832(2) 9_444 ?
Fe1 Li2 2.832(2) 9_554 ?
Fe1 Li2 2.832(2) 9_454 ?
Fe1 Li2 2.832(2) 9_544 ?
Fe1 Li2 2.857(5) 17_556 ?
Fe1 Li2 2.857(5) 17_566 ?
Fe1 Sr1 3.3080(6) 25_565 ?
Fe1 Sr1 3.3080(6) 25_455 ?
Fe1 Sr1 3.3080(6) 25_465 ?
Fe1 Sr1 3.3080(6) 25 ?
Li2 N1 2.123(3) 3 ?
Li2 N1 2.123(3) 3_455 ?
Li2 N1 2.180(7) 27_556 ?
Li2 Li2 2.256(7) 25_456 ?
Li2 Li2 2.256(7) 25_556 ?
Li2 Li1 2.857(5) 17_556 ?
Li2 Li1 2.857(5) 17_566 ?
Li2 Li1 2.832(2) 9 ?
Li2 Li1 2.832(2) 9_445 ?
Li2 Li1 2.832(2) 9_545 ?
Li2 Li1 2.832(2) 9_455 ?
Li2 Fe1 2.832(2) 9 ?
N1 Fe1 1.89591(12) 3_454 ?
N1 Fe1 1.89591(12) 3_554 ?
N1 Li1 1.89591(12) 3_454 ?
N1 Li1 1.89591(12) 3_554 ?
N1 Li2 2.123(3) 11_443 ?
N1 Li2 2.123(3) 11_453 ?
N1 Li2 2.180(7) 27_556 ?
N1 Sr1 2.681(2) 1_545 ?
